data_4070567
loop_
_publ_author_name
'Cheung, Chi Wai'
'Chan, Kin Shing'

_publ_section_title
;
 Base-Promoted Selective Activation of Benzylic Carbon&#x2212;Hydrogen
 Bonds of Toluenes by Iridium(III) Porphyrin
;
_journal_issue 13
_journal_name_full Organometallics
_journal_page_first 3043
_journal_paper_doi 10.1021/om700751h
_journal_volume 27
_journal_year 2008
_chemical_formula_sum 'C55 H42 Ir N5 O2'
_chemical_formula_weight 997.14
_chemical_name_systematic
; 
 ? 
;
_space_group_IT_number 14
_symmetry_cell_setting monoclinic
_symmetry_space_group_name_Hall '-P 2ybc'
_symmetry_space_group_name_H-M 'P 1 21/c 1'
_atom_sites_solution_hydrogens geom
_atom_sites_solution_primary direct
_atom_sites_solution_secondary difmap
_audit_creation_method SHELXL-97
_cell_angle_alpha 90.00
_cell_angle_beta 90.180(3)
_cell_angle_gamma 90.00
_cell_formula_units_Z 2
_cell_length_a 7.6573(12)
_cell_length_b 16.574(3)
_cell_length_c 21.973(3)
_cell_measurement_reflns_used 965
_cell_measurement_temperature 293(2)
_cell_measurement_theta_max 25.23
_cell_measurement_theta_min 2.46
_cell_volume 2788.6(8)
_computing_cell_refinement 'BRUKER SMART CCD DIFFRACTOMETER'
_computing_data_collection 'BRUKER SMART CCD DIFFRACTOMETER'
_computing_data_reduction 'BRUKER SMART CCD DIFFRACTOMETER'
_computing_molecular_graphics 'SIEMENS SHELXTL'
_computing_publication_material 'SIEMENS SHELXTL'
_computing_structure_refinement 'SHELXL-97 (Sheldrick, 1997)'
_computing_structure_solution 'SHELXS-97 (Sheldrick, 1990)'
_diffrn_ambient_temperature 293(2)
_diffrn_measured_fraction_theta_full 0.992
_diffrn_measured_fraction_theta_max 0.992
_diffrn_measurement_device_type 'BRUKER SMART CCD DIFFRACTOMETER'
_diffrn_measurement_method 'OMEGA SCAN'
_diffrn_radiation_monochromator graphite
_diffrn_radiation_source 'fine-focus sealed tube'
_diffrn_radiation_type MoK\a
_diffrn_radiation_wavelength 0.71073
_diffrn_reflns_av_R_equivalents 0.0368
_diffrn_reflns_av_sigmaI/netI 0.0472
_diffrn_reflns_limit_h_max 9
_diffrn_reflns_limit_h_min -10
_diffrn_reflns_limit_k_max 21
_diffrn_reflns_limit_k_min -21
_diffrn_reflns_limit_l_max 23
_diffrn_reflns_limit_l_min -28
_diffrn_reflns_number 18222
_diffrn_reflns_theta_full 28.02
_diffrn_reflns_theta_max 28.02
_diffrn_reflns_theta_min 1.54
_exptl_absorpt_coefficient_mu 2.433
_exptl_absorpt_correction_T_max 1.000
_exptl_absorpt_correction_T_min 0.637476
_exptl_absorpt_correction_type SADABS
_exptl_crystal_colour red
_exptl_crystal_density_diffrn 1.188
_exptl_crystal_density_meas 0
_exptl_crystal_density_method 'not measured'
_exptl_crystal_description block
_exptl_crystal_F_000 1000
_exptl_crystal_size_max 0.40
_exptl_crystal_size_mid 0.30
_exptl_crystal_size_min 0.20
_refine_diff_density_max 1.631
_refine_diff_density_min -0.705
_refine_diff_density_rms 0.236
_refine_ls_extinction_method none
_refine_ls_goodness_of_fit_ref 1.095
_refine_ls_hydrogen_treatment riding
_refine_ls_matrix_type full
_refine_ls_number_parameters 631
_refine_ls_number_reflns 6677
_refine_ls_number_restraints 155
_refine_ls_restrained_S_all 1.090
_refine_ls_R_factor_all 0.1024
_refine_ls_R_factor_gt 0.0582
_refine_ls_shift/su_max 0.097
_refine_ls_shift/su_mean 0.008
_refine_ls_structure_factor_coef Fsqd
_refine_ls_weighting_details 'calc w=1/[\s^2^(Fo^2^)+(0.1088P)^2^+0.0000P] where P=(Fo^2^+2Fc^2^)/3'
_refine_ls_weighting_scheme calc
_refine_ls_wR_factor_gt 0.1621
_refine_ls_wR_factor_ref 0.1925
_reflns_number_gt 3369
_reflns_number_total 6677
_reflns_threshold_expression >2sigma(I)
_cod_data_source_file om700751h-file004.cif
_cod_data_source_block cwc968.1
_cod_depositor_comments
;
The following automatic conversions were performed:

'_symmetry_cell_setting' value 'Monoclinic' changed to 'monoclinic'
according to /home/saulius/struct/CIF-dictionaries/cif_core.dic
dictionary named 'cif_core.dic' version 2.4.1 from 2010-06-29.

Automatic conversion script
Id: cif_fix_values 1715 2011-07-08 13:25:40Z adriana 
;
_cod_original_cell_volume 2788.7(7)
_cod_original_sg_symbol_H-M P2(1)/c
_cod_database_code 4070567

loop_
_symmetry_equiv_pos_as_xyz
'x, y, z'
'-x, y+1/2, -z+1/2'
'-x, -y, -z'
'x, -y-1/2, z-1/2'

loop_
_atom_site_label
_atom_site_type_symbol
_atom_site_fract_x
_atom_site_fract_y
_atom_site_fract_z
_atom_site_U_iso_or_equiv
_atom_site_adp_type
_atom_site_occupancy
_atom_site_symmetry_multiplicity
_atom_site_calc_flag
_atom_site_refinement_flags
_atom_site_disorder_assembly
_atom_site_disorder_group
Ir1 Ir 0.49581(6) 0.489646(10) 0.49866(2) 0.03358(4) Uani 0.50 1 d P . .
N1 N 0.6903(5) 0.48535(17) 0.43941(18) 0.0371(12) Uani 0.50 1 d PDU . 1
C1 C 0.7609(5) 0.4164(2) 0.41450(18) 0.0350(12) Uani 0.50 1 d PDU . 1
C2 C 0.8872(7) 0.4291(2) 0.3705(3) 0.076(3) Uani 0.50 1 d PD . 1
C3 C 0.8975(6) 0.5126(2) 0.3709(3) 0.057(2) Uani 0.50 1 d PD A 1
C4 C 0.7742(6) 0.5473(3) 0.4089(2) 0.0468(16) Uani 0.50 1 d PDU A 1
N1' N 0.6920(6) 0.51742(18) 0.4354(2) 0.0432(15) Uani 0.50 1 d PDU . 2
C1' C 0.7887(5) 0.4585(3) 0.40603(19) 0.0444(17) Uani 0.50 1 d PD . 2
C2' C 0.9069(6) 0.4891(2) 0.3639(2) 0.0443(17) Uani 0.50 1 d PD A 2
C3' C 0.8832(5) 0.5712(2) 0.3707(2) 0.049(2) Uani 0.50 1 d PD A 2
C4' C 0.7600(6) 0.5903(3) 0.4150(2) 0.065(2) Uani 0.50 1 d PD A 2
C5 C 0.7326(7) 0.6473(5) 0.4270(2) 0.115(2) Uani 1 1 d . . .
N2 N 0.5177(4) 0.62657(18) 0.49468(17) 0.0357(12) Uani 0.50 1 d PD . 1
C6 C 0.6381(5) 0.6617(2) 0.45589(18) 0.0313(12) Uani 0.50 1 d PD A 1
C7 C 0.6121(6) 0.7438(2) 0.4624(2) 0.069(3) Uani 0.50 1 d PD A 1
C8 C 0.4861(6) 0.7599(2) 0.5054(2) 0.0557(18) Uani 0.50 1 d PD A 1
C9 C 0.4165(5) 0.6857(2) 0.52133(18) 0.060(2) Uani 0.50 1 d PD A 1
C10 C 0.2968(6) 0.6628(4) 0.5646(2) 0.0441(16) Uani 0.50 1 d PD . 1
N2' N 0.4619(5) 0.6222(3) 0.51058(17) 0.070(2) Uani 0.50 1 d PD . 2
C6' C 0.5671(7) 0.6775(2) 0.4807(3) 0.063(2) Uani 0.50 1 d PD A 2
C7' C 0.5252(6) 0.7570(3) 0.4937(2) 0.081(3) Uani 0.50 1 d PD A 2
C8' C 0.3935(7) 0.7470(2) 0.5359(3) 0.081(3) Uani 0.50 1 d PD A 2
C9' C 0.3518(6) 0.6670(2) 0.5477(2) 0.070(3) Uani 0.50 1 d PD A 2
C10' C 0.2358(5) 0.6242(3) 0.58390(18) 0.0234(10) Uani 0.50 1 d PDU . 2
C11 C 0.8859(10) 0.6817(6) 0.3821(3) 0.067(2) Uani 0.50 1 d P . 1
C12 C 0.8498(11) 0.7040(7) 0.3237(4) 0.097(3) Uani 0.50 1 d P . 1
C13 C 0.9617(10) 0.7530(7) 0.2909(4) 0.096(3) Uani 0.50 1 d P . 1
C14 C 1.0954(14) 0.7809(5) 0.3167(4) 0.098(3) Uani 0.50 1 d P . 1
C15 C 1.1571(9) 0.7569(5) 0.3766(4) 0.081(3) Uani 0.50 1 d P . 1
C16 C 1.0404(7) 0.7030(5) 0.4094(3) 0.0537(18) Uani 0.50 1 d P . 1
C17 C 1.2467(10) 0.8381(6) 0.2889(5) 0.098(3) Uani 0.50 1 d P . 1
C11' C 0.7971(10) 0.7336(5) 0.4071(3) 0.069(2) Uani 0.50 1 d P A 2
C12' C 0.7051(13) 0.7750(8) 0.3700(6) 0.119(5) Uani 0.50 1 d P A 2
C13' C 0.7877(13) 0.8498(8) 0.3345(5) 0.114(4) Uani 0.50 1 d P A 2
C14' C 0.9369(12) 0.8640(6) 0.3447(5) 0.087(3) Uani 0.50 1 d P A 2
C15' C 1.0364(16) 0.8190(7) 0.3870(4) 0.100(4) Uani 0.50 1 d P A 2
C16' C 0.9656(7) 0.7502(5) 0.4152(3) 0.0521(19) Uani 0.50 1 d P A 2
C17' C 1.002(2) 0.9370(10) 0.3098(7) 0.153(6) Uani 0.50 1 d P A 2
C21' C 0.1177(2) 0.68026(7) 0.61555(12) 0.0427(14) Uani 0.50 1 d PDU . 1
C22' C 0.14272(17) 0.70731(5) 0.67534(10) 0.087(3) Uani 0.50 1 d PD . 1
C23' C 0.0253(2) 0.75679(7) 0.70616(13) 0.086(3) Uani 0.50 1 d PD . 1
C24' C -0.1210(5) 0.7818(2) 0.6797(3) 0.057(2) Uani 0.50 1 d PD . 1
C25' C -0.1505(7) 0.7544(2) 0.6177(3) 0.088(4) Uani 0.50 1 d PD . 1
C26' C -0.0224(7) 0.7049(2) 0.5917(3) 0.086(2) Uani 0.50 1 d PDU . 1
C27' C -0.2703(9) 0.8399(3) 0.7103(3) 0.166(6) Uani 0.50 1 d PD . 1
C21 C 0.2158(4) 0.73594(10) 0.59597(7) 0.054(2) Uani 0.50 1 d PD A 2
C22 C 0.2985(4) 0.78348(8) 0.63599(6) 0.122(4) Uani 0.50 1 d PD A 2
C23 C 0.1963(4) 0.84708(10) 0.66191(7) 0.168(6) Uani 0.50 1 d PD A 2
C24 C 0.0729(10) 0.8686(3) 0.65921(17) 0.126(4) Uani 0.50 1 d PD A 2
C25 C -0.0374(9) 0.8186(3) 0.61403(18) 0.095(3) Uani 0.50 1 d PD A 2
C26 C 0.0544(10) 0.7517(3) 0.58471(17) 0.091(4) Uani 0.50 1 d PD A 2
C27 C -0.0134(12) 0.9383(3) 0.6908(2) 0.171(6) Uani 0.50 1 d PD A 2
C31 C 0.2929(5) 0.4998(5) 0.4318(2) 0.0320(10) Uani 0.50 1 d P . .
C32 C 0.34553(13) 0.47348(18) 0.37131(12) 0.0193(17) Uani 0.25 1 d PDU B 1
C33 C 0.33360(11) 0.39248(19) 0.35664(10) 0.0147(3) Uani 0.25 1 d PDU B 1
C34 C 0.38123(16) 0.3648(3) 0.29984(12) 0.034(3) Uani 0.25 1 d PD B 1
C35 C 0.4418(3) 0.41853(18) 0.25686(12) 0.034(2) Uani 0.25 1 d PDU B 1
C36 C 0.45370(12) 0.49858(16) 0.27124(9) 0.0465(13) Uani 0.25 1 d PD B 1
C37 C 0.4062(4) 0.5268(3) 0.32808(16) 0.037(2) Uani 0.25 1 d PDU B 1
N3 N 0.5142(9) 0.3999(2) 0.19681(19) 0.086(3) Uani 0.25 1 d PDU B 1
O1 O 0.5665(11) 0.4535(4) 0.1635(2) 0.197(12) Uani 0.25 1 d PD B 1
O2 O 0.5592(11) 0.3315(3) 0.1844(3) 0.126(6) Uani 0.25 1 d PD . 1
C32' C 0.34646(14) 0.52752(19) 0.37206(11) 0.0207(18) Uani 0.25 1 d PDU C 2
C33' C 0.40507(11) 0.47382(18) 0.32887(10) 0.031(2) Uani 0.25 1 d PDU C 2
C34' C 0.45370(12) 0.49858(16) 0.27124(9) 0.0465(13) Uani 0.25 1 d PD C 2
C35' C 0.4419(3) 0.57887(19) 0.25781(10) 0.061(4) Uani 0.25 1 d PD C 2
C36' C 0.3850(4) 0.6350(2) 0.29898(15) 0.0268(3) Uani 0.25 1 d PDU C 2
C37' C 0.3375(4) 0.6079(2) 0.35604(17) 0.0204(19) Uani 0.25 1 d PD C 2
N3' N 0.5022(9) 0.5938(2) 0.19577(18) 0.092(3) Uani 0.25 1 d PDU C 2
O1' O 0.5612(10) 0.5397(4) 0.1645(2) 0.176(9) Uani 0.25 1 d PD C 2
O2' O 0.5514(11) 0.6603(3) 0.1800(3) 0.157(7) Uani 0.25 1 d PD C 2

loop_
_atom_site_aniso_label
_atom_site_aniso_U_11
_atom_site_aniso_U_22
_atom_site_aniso_U_33
_atom_site_aniso_U_23
_atom_site_aniso_U_13
_atom_site_aniso_U_12
Ir1 0.02413(6) 0.04132(9) 0.03524(6) -0.00553(16) -0.00589(5) -0.00795(14)
N1 0.0204(16) 0.049(3) 0.042(2) 0.0195(16) -0.0030(15) -0.0153(14)
C1 0.030(2) 0.042(2) 0.033(2) 0.0060(19) 0.0017(18) -0.0065(19)
C2 0.066(5) 0.080(5) 0.083(5) 0.027(4) 0.006(4) 0.003(4)
C3 0.034(3) 0.066(5) 0.072(4) 0.016(3) -0.012(3) -0.006(3)
C4 0.032(2) 0.060(3) 0.048(3) 0.003(2) 0.001(2) -0.004(2)
N1' 0.034(2) 0.053(3) 0.042(2) 0.0070(18) -0.0027(19) -0.0107(17)
C1' 0.030(3) 0.069(4) 0.034(3) -0.004(3) -0.004(2) 0.001(3)
C2' 0.034(2) 0.071(4) 0.028(2) -0.010(3) 0.0143(18) -0.010(3)
C3' 0.012(2) 0.105(5) 0.030(3) -0.003(3) -0.0035(19) 0.008(3)
C4' 0.045(4) 0.082(5) 0.069(4) -0.036(4) -0.016(3) 0.011(4)
C5 0.085(3) 0.198(6) 0.063(2) 0.047(3) -0.029(2) -0.054(3)
N2 0.0157(19) 0.0283(15) 0.063(3) 0.010(2) 0.015(2) -0.0061(16)
C6 0.0135(19) 0.060(3) 0.0200(19) 0.011(2) -0.0050(16) -0.009(2)
C7 0.037(3) 0.134(7) 0.036(3) 0.009(4) 0.003(3) -0.031(4)
C8 0.065(4) 0.073(3) 0.029(3) 0.008(3) 0.012(3) -0.028(3)
C9 0.046(3) 0.099(5) 0.035(3) -0.031(3) 0.016(2) 0.016(3)
C10 0.028(2) 0.071(4) 0.033(3) 0.005(3) 0.009(2) -0.014(3)
N2' 0.033(2) 0.158(6) 0.018(2) 0.016(3) -0.0050(18) -0.045(3)
C6' 0.045(3) 0.040(3) 0.104(5) -0.029(3) -0.022(3) 0.023(2)
C7' 0.093(5) 0.080(5) 0.071(4) -0.009(3) 0.076(3) 0.000(3)
C8' 0.077(6) 0.056(4) 0.110(7) -0.016(5) -0.018(5) -0.009(4)
C9' 0.072(5) 0.064(4) 0.073(5) -0.025(4) 0.015(4) 0.011(4)
C10' 0.0122(16) 0.038(2) 0.0200(17) 0.0035(17) 0.0018(14) -0.0098(16)
C11 0.067(4) 0.089(5) 0.046(3) 0.015(4) 0.019(3) -0.007(4)
C12 0.075(5) 0.158(7) 0.057(4) 0.047(4) 0.003(4) -0.048(5)
C13 0.052(4) 0.163(7) 0.074(5) 0.051(5) -0.014(3) -0.058(4)
C14 0.151(7) 0.072(4) 0.072(4) 0.040(3) 0.056(4) 0.018(5)
C15 0.042(3) 0.091(5) 0.110(6) 0.024(4) 0.018(4) -0.036(3)
C16 0.020(2) 0.104(5) 0.037(3) 0.021(3) -0.017(2) -0.025(3)
C17 0.046(4) 0.110(5) 0.138(7) 0.064(5) 0.001(4) -0.036(4)
C11' 0.051(4) 0.100(5) 0.057(4) 0.042(3) 0.006(3) 0.003(4)
C12' 0.055(5) 0.129(9) 0.173(11) 0.000(9) 0.020(6) -0.026(6)
C13' 0.079(6) 0.161(10) 0.100(7) 0.038(7) -0.009(5) 0.045(6)
C14' 0.058(5) 0.093(6) 0.109(7) 0.019(6) -0.004(5) 0.013(5)
C15' 0.148(9) 0.087(6) 0.065(5) 0.010(5) -0.003(6) -0.041(6)
C16' 0.022(2) 0.079(4) 0.054(3) -0.004(3) -0.014(2) -0.002(3)
C17' 0.147(11) 0.164(11) 0.149(11) 0.079(9) -0.008(9) -0.042(10)
C21' 0.016(2) 0.064(3) 0.048(3) -0.003(2) -0.0106(19) 0.006(2)
C22' 0.042(3) 0.144(8) 0.075(4) -0.025(5) -0.043(3) 0.027(4)
C23' 0.065(4) 0.127(7) 0.066(4) -0.047(4) -0.041(3) 0.026(5)
C24' 0.015(2) 0.090(4) 0.067(4) -0.024(4) -0.010(2) 0.023(3)
C25' 0.083(6) 0.143(9) 0.039(4) -0.013(5) -0.019(4) 0.012(6)
C26' 0.091(4) 0.087(4) 0.079(4) -0.017(3) 0.002(3) 0.010(3)
C27' 0.339(16) 0.103(8) 0.056(4) -0.025(5) 0.065(7) 0.041(10)
C21 0.027(3) 0.083(4) 0.052(3) 0.014(3) -0.001(3) -0.015(3)
C22 0.124(7) 0.122(6) 0.120(7) -0.073(5) 0.019(6) -0.068(5)
C23 0.171(13) 0.144(8) 0.191(10) -0.123(6) 0.021(9) -0.012(9)
C24 0.172(8) 0.084(6) 0.122(6) -0.023(5) 0.093(5) 0.016(6)
C25 0.086(5) 0.103(7) 0.097(5) -0.006(5) 0.062(4) 0.008(5)
C26 0.155(9) 0.069(5) 0.050(4) -0.008(4) 0.034(5) -0.005(6)
C27 0.203(13) 0.147(10) 0.164(10) -0.075(8) 0.074(9) 0.021(10)
C31 0.0030(13) 0.054(2) 0.039(2) 0.002(5) -0.0008(13) -0.005(3)
C32 0.006(3) 0.029(3) 0.023(3) -0.006(2) 0.001(2) -0.002(2)
C33 0.0148(5) 0.0147(5) 0.0147(5) 0.0000(4) -0.0002(4) -0.0002(4)
C34 0.045(6) 0.037(5) 0.019(4) -0.014(4) -0.006(4) 0.006(4)
C35 0.029(3) 0.046(4) 0.027(3) 0.007(3) 0.019(3) -0.002(3)
C36 0.030(2) 0.079(3) 0.031(2) 0.016(4) -0.0063(17) -0.014(4)
C37 0.033(4) 0.030(3) 0.047(4) 0.006(3) -0.016(3) 0.003(3)
N3 0.084(5) 0.099(5) 0.075(5) 0.005(4) 0.009(4) 0.003(4)
O1 0.21(2) 0.26(3) 0.117(16) 0.007(19) -0.047(16) 0.07(2)
O2 0.147(12) 0.173(14) 0.058(7) 0.004(9) -0.005(8) -0.076(11)
C32' 0.009(3) 0.030(3) 0.023(3) 0.004(2) -0.004(3) -0.001(2)
C33' 0.026(4) 0.030(3) 0.038(4) -0.012(3) -0.013(3) 0.005(3)
C34' 0.030(2) 0.079(3) 0.031(2) 0.016(4) -0.0063(17) -0.014(4)
C35' 0.033(5) 0.121(12) 0.028(5) 0.003(7) -0.027(4) -0.023(7)
C36' 0.0268(5) 0.0269(5) 0.0267(5) 0.0002(4) -0.0004(4) -0.0001(4)
C37' 0.025(4) 0.027(4) 0.009(3) -0.003(3) 0.002(3) 0.012(3)
N3' 0.088(5) 0.102(5) 0.085(5) -0.004(4) 0.004(4) -0.004(4)
O1' 0.160(12) 0.34(2) 0.024(5) -0.017(8) 0.032(6) 0.111(13)
O2' 0.188(13) 0.192(17) 0.089(8) -0.047(11) -0.091(8) 0.069(14)

loop_
_atom_type_symbol
_atom_type_description
_atom_type_scat_dispersion_real
_atom_type_scat_dispersion_imag
_atom_type_scat_source
C C 0.0033 0.0016 'International Tables Vol C Tables 4.2.6.8 and 6.1.1.4'
H H 0.0000 0.0000 'International Tables Vol C Tables 4.2.6.8 and 6.1.1.4'
N N 0.0061 0.0033 'International Tables Vol C Tables 4.2.6.8 and 6.1.1.4'
O O 0.0106 0.0060 'International Tables Vol C Tables 4.2.6.8 and 6.1.1.4'
Ir Ir -1.4442 7.9887 'International Tables Vol C Tables 4.2.6.8 and 6.1.1.4'

loop_
_geom_angle_atom_site_label_1
_geom_angle_atom_site_label_2
_geom_angle_atom_site_label_3
_geom_angle
_geom_angle_site_symmetry_1
_geom_angle_site_symmetry_3
Ir1 Ir1 N2' 159.44(19) 3_666 3_666
Ir1 Ir1 N2 164.2(2) 3_666 3_666
N2' Ir1 N2 16.71(14) 3_666 3_666
Ir1 Ir1 N1 90.47(18) 3_666 .
N2' Ir1 N1 76.43(14) 3_666 .
N2 Ir1 N1 93.13(13) 3_666 .
Ir1 Ir1 N1 79.41(18) 3_666 3_666
N2' Ir1 N1 113.27(14) 3_666 3_666
N2 Ir1 N1 96.63(13) 3_666 3_666
N1 Ir1 N1 169.89(2) . 3_666
Ir1 Ir1 N1' 93.70(18) 3_666 3_666
N2' Ir1 N1' 98.08(14) 3_666 3_666
N2 Ir1 N1' 81.46(13) 3_666 3_666
N1 Ir1 N1' 173.30(14) . 3_666
N1 Ir1 N1' 15.22(11) 3_666 3_666
Ir1 Ir1 N1' 76.62(18) 3_666 .
N2' Ir1 N1' 91.19(14) 3_666 .
N2 Ir1 N1' 107.87(13) 3_666 .
N1 Ir1 N1' 14.80(12) . .
N1 Ir1 N1' 155.47(11) 3_666 .
N1' Ir1 N1' 170.32(2) 3_666 .
Ir1 Ir1 C31 99.7(3) 3_666 .
N2' Ir1 C31 97.3(2) 3_666 .
N2 Ir1 C31 95.3(2) 3_666 .
N1 Ir1 C31 95.57(16) . .
N1 Ir1 C31 86.23(16) 3_666 .
N1' Ir1 C31 88.90(17) 3_666 .
N1' Ir1 C31 92.70(17) . .
Ir1 Ir1 N2' 17.36(16) 3_666 .
N2' Ir1 N2' 176.80(3) 3_666 .
N2 Ir1 N2' 165.17(13) 3_666 .
N1 Ir1 N2' 101.58(12) . .
N1 Ir1 N2' 68.60(12) 3_666 .
N1' Ir1 N2' 83.73(12) 3_666 .
N1' Ir1 N2' 86.88(12) . .
C31 Ir1 N2' 85.3(2) . .
Ir1 Ir1 C31 71.3(3) 3_666 3_666
N2' Ir1 C31 91.5(2) 3_666 3_666
N2 Ir1 C31 93.7(2) 3_666 3_666
N1 Ir1 C31 84.72(16) . 3_666
N1 Ir1 C31 91.95(16) 3_666 3_666
N1' Ir1 C31 91.65(17) 3_666 3_666
N1' Ir1 C31 85.29(17) . 3_666
C31 Ir1 C31 170.99(2) . 3_666
N2' Ir1 C31 85.8(2) . 3_666
Ir1 Ir1 N2 13.36(17) 3_666 .
N2' Ir1 N2 163.58(13) 3_666 .
N2 Ir1 N2 177.58(3) 3_666 .
N1 Ir1 N2 87.42(11) . .
N1 Ir1 N2 82.73(11) 3_666 .
N1' Ir1 N2 97.82(12) 3_666 .
N1' Ir1 N2 72.74(12) . .
C31 Ir1 N2 87.0(2) . .
N2' Ir1 N2 14.16(12) . .
C31 Ir1 N2 84.0(2) 3_666 .
C1 N1 C4 103.8(3) . .
C1 N1 Ir1 126.0(3) . .
C4 N1 Ir1 129.9(3) . .
C1 N1 Ir1 135.9(3) . 3_666
C4 N1 Ir1 120.3(3) . 3_666
Ir1 N1 Ir1 10.11(2) . 3_666
N1 C1 C2 115.3(4) . .
N1 C1 C10 120.0(4) . 3_666
C2 C1 C10 124.7(4) . 3_666
N1 C1 C21' 174.2(3) . 3_666
C2 C1 C21' 63.8(2) . 3_666
C10 C1 C21' 61.1(2) 3_666 3_666
C1 C2 C3 100.8(4) . .
C1 C2 C21' 73.7(3) . 3_666
C3 C2 C21' 169.9(5) . 3_666
C2 C3 C4 112.2(4) . .
N1 C4 C3 107.6(4) . .
N1 C4 C5 120.8(4) . .
C3 C4 C5 131.2(4) . .
C1' N1' C4' 105.2(4) . .
C1' N1' Ir1 131.7(3) . 3_666
C4' N1' Ir1 122.8(3) . 3_666
C1' N1' Ir1 122.5(3) . .
C4' N1' Ir1 132.3(3) . .
Ir1 N1' Ir1 9.68(2) 3_666 .
N1' C1' C2' 113.6(4) . .
N1' C1' C10' 123.0(4) . 3_666
C2' C1' C10' 123.4(4) . 3_666
C3' C2' C1' 101.7(4) . .
C2' C3' C4' 112.9(4) . .
C5 C4' N1' 130.9(5) . .
C5 C4' C3' 122.7(5) . .
N1' C4' C3' 106.4(4) . .
C6 C5 C4' 123.3(7) . .
C6 C5 C11' 100.9(7) . .
C4' C5 C11' 135.7(6) . .
C6 C5 C11 145.7(8) . .
C4' C5 C11 91.0(5) . .
C11' C5 C11 44.9(5) . .
C6 C5 C4 120.7(6) . .
C4' C5 C4 2.6(3) . .
C11' C5 C4 138.3(4) . .
C11 C5 C4 93.6(5) . .
C6 C5 C6' 2.7(3) . .
C4' C5 C6' 125.6(6) . .
C11' C5 C6' 98.7(5) . .
C11 C5 C6' 143.4(6) . .
C4 C5 C6' 123.0(4) . .
C6 C5 C7 39.0(4) . .
C4' C5 C7 161.9(5) . .
C11' C5 C7 61.8(4) . .
C11 C5 C7 106.7(5) . .
C4 C5 C7 159.5(4) . .
C6' C5 C7 36.9(2) . .
C9 N2 C6 109.8(3) . .
C9 N2 Ir1 130.1(3) . 3_666
C6 N2 Ir1 120.1(2) . 3_666
C9 N2 Ir1 130.5(2) . .
C6 N2 Ir1 119.4(2) . .
Ir1 N2 Ir1 2.42(3) 3_666 .
C5 C6 C7 114.1(6) . .
C5 C6 N2 141.2(6) . .
C7 C6 N2 104.7(3) . .
C8 C7 C6 111.3(4) . .
C8 C7 C5 138.1(4) . .
C6 C7 C5 26.9(2) . .
C7 C8 C9 105.7(4) . .
C10 C9 N2 118.3(4) . .
C10 C9 C8 132.6(4) . .
N2 C9 C8 107.8(3) . .
C9 C10 C1 132.0(5) . 3_666
C9 C10 C21' 153.8(5) . .
C1 C10 C21' 73.5(2) 3_666 .
C6' N2' C9' 106.2(4) . .
C6' N2' Ir1 119.8(3) . 3_666
C9' N2' Ir1 133.6(3) . 3_666
C6' N2' Ir1 121.9(3) . .
C9' N2' Ir1 131.8(3) . .
Ir1 N2' Ir1 3.20(3) 3_666 .
C7' C6' N2' 113.3(4) . .
C7' C6' C5 124.2(4) . .
N2' C6' C5 122.4(4) . .
C8' C7' C6' 101.2(4) . .
C7' C8' C9' 114.1(4) . .
C7' C8' C21 178.0(4) . .
C9' C8' C21 67.3(3) . .
C10' C9' C8' 138.0(4) . .
C10' C9' N2' 117.0(3) . .
C8' C9' N2' 105.1(4) . .
C10' C9' C21 68.3(3) . .
C8' C9' C21 69.6(3) . .
N2' C9' C21 174.6(3) . .
C9' C10' C1' 132.6(4) . 3_666
C9' C10' C21 68.3(2) . .
C1' C10' C21 158.7(3) 3_666 .
C12 C11 C16 121.0(7) . .
C12 C11 C5 121.2(7) . .
C16 C11 C5 116.4(5) . .
C11 C12 C13 121.6(8) . .
C14 C13 C12 119.1(8) . .
C14 C13 C23' 105.0(6) . 4_675
C12 C13 C23' 127.6(7) . 4_675
C13 C14 C15 124.8(8) . .
C13 C14 C17 128.9(8) . .
C15 C14 C17 105.8(8) . .
C14 C15 C16 114.7(7) . .
C11 C16 C15 118.1(6) . .
O2 C17 C14 119.1(7) 2_755 .
C12' C11' C16' 120.5(9) . .
C12' C11' C5 119.5(8) . .
C16' C11' C5 117.0(7) . .
C11' C12' C13' 120.7(9) . .
C14' C13' C12' 116.3(11) . .
C13' C14' C15' 122.5(11) . .
C13' C14' C17' 112.3(11) . .
C15' C14' C17' 125.2(10) . .
C16' C15' C14' 120.7(10) . .
C11' C16' C15' 118.9(8) . .
C26' C21' C22' 113.6(3) . .
C26' C21' C10 116.3(4) . .
C22' C21' C10 122.2(2) . .
C26' C21' C2 111.7(3) . 3_666
C22' C21' C2 99.4(2) . 3_666
C10 C21' C2 87.7(3) . 3_666
C26' C21' C1 121.8(3) . 3_666
C22' C21' C1 120.79(17) . 3_666
C10 C21' C1 45.3(2) . 3_666
C2 C21' C1 42.49(18) 3_666 3_666
C23' C22' C21' 123.86(17) . .
C24' C23' C22' 121.0(3) . .
C24' C23' C13 103.5(3) . 4_476
C22' C23' C13 125.7(3) . 4_476
C23' C24' C25' 116.3(4) . .
C23' C24' C27' 126.3(5) . .
C25' C24' C27' 117.5(4) . .
C26' C25' C24' 117.2(5) . .
C21' C26' C25' 128.1(6) . .
C26 C21 C22 117.3(3) . .
C26 C21 C9' 123.3(3) . .
C22 C21 C9' 117.9(3) . .
C26 C21 C10' 104.6(3) . .
C22 C21 C10' 129.4(2) . .
C9' C21 C10' 43.41(16) . .
C26 C21 C8' 122.3(3) . .
C22 C21 C8' 93.5(2) . .
C9' C21 C8' 43.07(17) . .
C10' C21 C8' 86.48(19) . .
C21 C22 C23 115.9(2) . .
C24 C23 C22 138.4(3) . .
C23 C24 C27 131.1(6) . .
C23 C24 C25 110.9(4) . .
C27 C24 C25 118.0(6) . .
C26 C25 C24 115.3(6) . .
C21 C26 C25 122.1(5) . .
C32' C31 C32 35.9(2) . .
C32' C31 Ir1 116.0(2) . .
C32 C31 Ir1 113.6(2) . .
C32' C31 Ir1 112.9(2) . 3_666
C32 C31 Ir1 116.5(2) . 3_666
Ir1 C31 Ir1 9.01(2) . 3_666
C37 C32 C33 118.9(3) . .
C37 C32 C31 122.1(4) . .
C33 C32 C31 119.0(4) . .
C34 C33 C32 121.1(3) . .
C35 C34 C33 119.6(4) . .
C36 C35 C34 119.4(3) . .
C36 C35 N3 112.8(3) . .
C34 C35 N3 127.6(3) . .
C35 C36 C37 121.3(3) . .
C32 C37 C36 119.7(4) . .
O2 N3 O1 116.8(6) . .
O2 N3 C35 120.4(4) . .
O1 N3 C35 120.9(4) . .
N3 O2 C17 96.7(6) . 2_745
C33' C32' C37' 117.7(3) . .
C33' C32' C31 120.8(4) . .
C37' C32' C31 121.5(4) . .
C36' C35' N3' 127.1(3) . .
C35' C36' C37' 117.7(3) . .
C32' C37' C36' 122.1(3) . .
O2' N3' O1' 113.0(6) . .
O2' N3' C35' 121.3(4) . .
O1' N3' C35' 121.4(4) . .

loop_
_geom_bond_atom_site_label_1
_geom_bond_atom_site_label_2
_geom_bond_distance
_geom_bond_site_symmetry_2
Ir1 Ir1 0.3541(4) 3_666
Ir1 N2' 1.892(4) 3_666
Ir1 N2 1.935(3) 3_666
Ir1 N1 1.982(4) .
Ir1 N1 2.016(4) 3_666
Ir1 N1' 2.049(4) 3_666
Ir1 N1' 2.102(4) .
Ir1 C31 2.142(4) .
Ir1 N2' 2.227(4) .
Ir1 C31 2.229(4) 3_666
Ir1 N2 2.277(3) .
N1 C1 1.378(5) .
N1 C4 1.384(5) .
N1 Ir1 2.016(4) 3_666
C1 C2 1.385(6) .
C1 C10 1.459(7) 3_666
C1 C21' 1.968(4) 3_666
C2 C3 1.387(5) .
C2 C21' 1.839(4) 3_666
C3 C4 1.388(6) .
C4 C5 1.735(9) .
N1' C1' 1.386(5) .
N1' C4' 1.391(5) .
N1' Ir1 2.049(4) 3_666
C1' C2' 1.392(5) .
C1' C10' 1.400(6) 3_666
C2' C3' 1.381(5) .
C3' C4' 1.393(6) .
C4' C5 1.003(9) .
C5 C6 0.993(6) .
C5 C11' 1.576(11) .
C5 C11 1.638(9) .
C5 C6' 1.805(7) .
C5 C7 2.005(8) .
N2 C9 1.380(4) .
N2 C6 1.386(5) .
N2 Ir1 1.935(3) 3_666
C6 C7 1.383(5) .
C7 C8 1.379(5) .
C8 C9 1.387(5) .
C9 C10 1.376(5) .
C10 C1 1.459(7) 3_666
C10 C21' 1.797(5) .
N2' C6' 1.387(6) .
N2' C9' 1.390(5) .
N2' Ir1 1.892(4) 3_666
C6' C7' 1.386(5) .
C7' C8' 1.382(6) .
C8' C9' 1.390(5) .
C8' C21 1.908(6) .
C9' C10' 1.389(5) .
C9' C21 1.877(5) .
C10' C1' 1.400(6) 3_666
C10' C21 1.878(5) .
C11 C12 1.364(11) .
C11 C16 1.371(10) .
C12 C13 1.385(12) .
C13 C14 1.257(13) .
C13 C23' 1.933(9) 4_675
C14 C15 1.453(12) .
C14 C17 1.618(12) .
C15 C16 1.456(10) .
C17 O2 1.600(12) 2_755
C11' C12' 1.275(15) .
C11' C16' 1.331(10) .
C12' C13' 1.597(18) .
C13' C14' 1.188(14) .
C14' C15' 1.412(15) .
C14' C17' 1.517(19) .
C15' C16' 1.407(13) .
C21' C26' 1.260(6) .
C21' C22' 1.401(3) .
C21' C2 1.839(4) 3_666
C21' C1 1.968(4) 3_666
C22' C23' 1.394(2) .
C23' C24' 1.327(5) .
C23' C13 1.933(9) 4_476
C24' C25' 1.453(8) .
C24' C27' 1.641(7) .
C25' C26' 1.402(7) .
C21 C26 1.286(8) .
C21 C22 1.339(3) .
C22 C23 1.432(3) .
C23 C24 1.011(8) .
C24 C27 1.501(8) .
C24 C25 1.544(8) .
C25 C26 1.463(8) .
C31 C32' 1.450(6) .
C31 C32 1.457(6) .
C31 Ir1 2.229(4) 3_666
C32 C37 1.379(5) .
C32 C33 1.384(4) .
C33 C34 1.380(4) .
C34 C35 1.379(4) .
C35 C36 1.367(4) .
C35 N3 1.466(5) .
C36 C37 1.383(4) .
N3 O2 1.217(5) .
N3 O1 1.218(6) .
O2 C17 1.600(12) 2_745
C32' C33' 1.377(3) .
C32' C37' 1.380(5) .
C35' C36' 1.369(4) .
C35' N3' 1.462(5) .
C36' C37' 1.381(5) .
N3' O2' 1.215(6) .
N3' O1' 1.218(6) .
